data_2003586
loop_
_publ_author_name
'Centore, R.'
'Ciajolo, M. R.'
'Tuzi, A.'
'Kricheldorf, H. R.'

_publ_section_title
;
 3-(4-Butoxycarbonylphenyloxycarbonyl)-xanthen-9-one
;
_journal_issue 6
_journal_name_full 'Acta Crystallographica Section C'
_journal_page_first 1211
_journal_page_last 1213
_journal_paper_doi 10.1107/S0108270194012710
_journal_volume 51
_journal_year 1995
_chemical_formula_moiety 'C25 H20 O6'
_chemical_formula_sum 'C25 H20 O6'
_chemical_formula_weight 416.43
_chemical_melting_point 403
_chemical_name_systematic
;
3-(4-butoxycarbonyl-phenyloxycarbonyl)-Xanthen-9-one
;
_space_group_crystal_system triclinic
_space_group_IT_number 2
_space_group_name_Hall '-P 1'
_space_group_name_H-M_alt 'P -1'
_audit_creation_method 'by hand from output files of SDP package'
_cell_angle_alpha 88.00(1)
_cell_angle_beta 88.08(1)
_cell_angle_gamma 80.02(1)
_cell_formula_units_Z 2
_cell_length_a 7.590(1)
_cell_length_b 11.640(1)
_cell_length_c 11.748(3)
_cell_measurement_reflns_used 25
_cell_measurement_temperature 295
_cell_measurement_theta_max 27.0
_cell_measurement_theta_min 13.4
_cell_volume 1021.2(3)
_computing_cell_refinement 'SDP package (Enraf-Nonius, 1985)'
_computing_data_collection 'SDP package (Enraf-Nonius, 1985)'
_computing_data_reduction 'SDP package (Enraf-Nonius, 1985)'
_computing_molecular_graphics
;
ORTEPII (Johnson, 1976) and PLUTO (Motherwell & Clegg, 1978)
;
_computing_structure_refinement 'SDP package (Enraf-Nonius, 1985)'
_computing_structure_solution 'SIR88 (Burla et al., 1989)'
_diffrn_ambient_temperature 295
_diffrn_measurement_device Enraf-Nonius
_diffrn_measurement_method '\w/\q scans'
_diffrn_radiation_monochromator graphite
_diffrn_radiation_source 'X-ray tube'
_diffrn_radiation_type 'Cu K\a'
_diffrn_radiation_wavelength 1.54178
_diffrn_reflns_limit_h_max 9
_diffrn_reflns_limit_h_min -9
_diffrn_reflns_limit_k_max 14
_diffrn_reflns_limit_k_min -14
_diffrn_reflns_limit_l_max 14
_diffrn_reflns_limit_l_min 0
_diffrn_reflns_number 4206
_diffrn_reflns_theta_max 75.0
_diffrn_standards_decay_% 1.4
_diffrn_standards_interval_time 120
_diffrn_standards_number 2
_exptl_absorpt_coefficient_mu 0.759
_exptl_absorpt_correction_type none
_exptl_crystal_colour colorless
_exptl_crystal_density_diffrn 1.354
_exptl_crystal_density_meas 1.34(1)
_exptl_crystal_density_method
;
flotation in a carbon tetrachloride-heptane solution
;
_exptl_crystal_description prism
_exptl_crystal_size_max 0.71
_exptl_crystal_size_mid 0.16
_exptl_crystal_size_min 0.13
_refine_diff_density_max 0.337
_refine_diff_density_min -0.177
_refine_ls_extinction_coef 3.7E-6(4)
_refine_ls_extinction_method 'Stout & Jensen (1989)'
_refine_ls_goodness_of_fit_obs 3.021
_refine_ls_hydrogen_treatment refall
_refine_ls_matrix_type full
_refine_ls_number_parameters 361
_refine_ls_number_reflns 3780
_refine_ls_R_factor_all 0.050
_refine_ls_R_factor_obs 0.044
_refine_ls_shift/esd_max 0.03
_refine_ls_structure_factor_coef F
_refine_ls_weighting_details 'w = 4F~o~^2^/[\s^2^(F~o~^2^) + (0.03F~o~^2^)^2^]'
_refine_ls_weighting_scheme calc
_refine_ls_wR_factor_obs 0.067
_reflns_number_observed 3780
_reflns_number_total 4206
_reflns_observed_criterion I>3.0\s(I)
_cod_data_source_file na1123.cif
_cod_data_source_block default
_cod_depositor_comments
;
 Updating space group information and adding the symmetry operation list.

 Antanas Vaitkus,
 2018-06-14

 Adding the _atom_site_type_symbol data item.

 Antanas Vaitkus,
 2017-01-28

The following automatic conversions were performed:

'_refine_ls_weighting_scheme' value ' calc w =
4F~o~^2^/[\s^2^(F~o~^2^) + (0.03F~o~^2^)^2^]' was changed to 'calc'.
New tag '_refine_ls_weighting_details' was created. The value of the
new tag was set to 'w = 4F~o~^2^/[\s^2^(F~o~^2^) +
(0.03F~o~^2^)^2^]'.

Automatic conversion script
Id: cif_fix_values 3143 2015-03-26 13:38:13Z robertas 
;
_cod_original_cell_volume 1021(2)
_cod_database_code 2003586

loop_
_space_group_symop_id
_space_group_symop_operation_xyz
1 x,y,z
2 -x,-y,-z

loop_
_atom_site_aniso_label
_atom_site_aniso_U_11
_atom_site_aniso_U_12
_atom_site_aniso_U_13
_atom_site_aniso_U_22
_atom_site_aniso_U_23
_atom_site_aniso_U_33
O1 0.0651(5) -0.0065(4) -0.0175(4) 0.0385(4) 0.0101(4) 0.0448(4)
O2 0.1005(7) -0.0234(5) -0.0451(5) 0.0555(6) 0.0177(5) 0.0631(6)
O3 0.0613(5) 0.0086(4) -0.0091(4) 0.0334(4) 0.0050(4) 0.0410(4)
O4 0.0634(6) 0.0130(4) -0.0024(5) 0.0378(4) 0.0009(4) 0.0523(5)
O5 0.0894(7) 0.0040(5) -0.0093(5) 0.0478(5) 0.0073(4) 0.0353(4)
O6 0.0476(4) 0.0087(4) -0.0037(4) 0.0331(4) 0.0024(3) 0.0343(4)
C1 0.088(1) -0.0132(8) 0.0002(9) 0.0446(7) 0.0034(7) 0.0635(9)
C2 0.0782(9) -0.0115(7) -0.0098(7) 0.0440(6) 0.0086(6) 0.0449(7)
C3 0.0677(8) -0.0110(6) -0.0156(6) 0.0441(6) 0.0081(6) 0.0505(7)
C4 0.0676(8) -0.0060(6) -0.0138(6) 0.0399(6) 0.0108(5) 0.0427(6)
C5 0.0504(7) -0.0052(5) -0.0107(5) 0.0416(6) 0.0061(5) 0.0412(6)
C6 0.0425(6) -0.0024(5) -0.0079(5) 0.0380(6) 0.0057(5) 0.0397(6)
C7 0.0606(7) -0.0134(5) -0.0183(5) 0.0445(6) 0.0065(5) 0.0453(6)
C8 0.0621(7) -0.0099(5) -0.0114(6) 0.0355(6) 0.0042(5) 0.0466(6)
C9 0.0457(6) 0.0036(5) -0.0067(5) 0.0330(5) 0.0054(5) 0.0396(6)
C10 0.0655(7) -0.0076(6) -0.0233(6) 0.0381(6) 0.0057(5) 0.0483(6)
C11 0.0632(7) -0.0087(5) -0.0186(6) 0.0336(5) 0.0058(5) 0.0501(7)
C12 0.0394(5) -0.0004(4) -0.0075(5) 0.0315(5) 0.0010(5) 0.0421(6)
C13 0.0356(5) -0.0021(4) -0.0077(4) 0.0287(5) 0.0017(4) 0.0393(5)
C14 0.0391(5) -0.0004(4) -0.0064(4) 0.0314(5) 0.0031(4) 0.0333(5)
C15 0.0336(5) -0.0011(4) -0.0052(4) 0.0294(5) 0.0003(4) 0.0353(5)
C16 0.0377(5) -0.0042(4) -0.0061(4) 0.0309(5) 0.0030(4) 0.0343(5)
C17 0.0493(6) -0.0029(5) -0.0021(5) 0.0370(5) 0.0012(5) 0.0345(5)
C18 0.0450(6) 0.0005(5) -0.0024(5) 0.0341(5) -0.0025(5) 0.0392(6)
C19 0.0475(6) -0.0061(5) -0.0107(5) 0.0351(5) 0.0060(5) 0.0358(5)
C20 0.0370(5) -0.0036(4) -0.0102(5) 0.0323(5) 0.0057(5) 0.0437(6)
C21 0.0340(5) 0.0002(4) -0.0076(5) 0.0305(5) 0.0033(5) 0.0442(6)
C22 0.0457(6) 0.0035(5) -0.0040(6) 0.0388(6) -0.0024(5) 0.0508(7)
C23 0.0460(7) 0.0052(6) -0.0037(7) 0.0366(6) -0.0040(6) 0.0717(9)
C24 0.0468(7) 0.0037(5) -0.0112(6) 0.0329(6) 0.0103(6) 0.0738(9)
C25 0.0442(6) -0.0030(5) -0.0127(5) 0.0381(6) 0.0116(5) 0.0548(7)

loop_
_atom_site_label
_atom_site_type_symbol
_atom_site_fract_x
_atom_site_fract_y
_atom_site_fract_z
_atom_site_U_iso_or_equiv
_atom_site_thermal_displace_type
O1 O 0.7279(1) -0.76053(8) 0.49544(8) 0.0501(3) Uani
O2 O 0.8505(2) -0.6330(1) 0.59065(9) 0.0730(4) Uani
O3 O 0.5099(1) -0.30803(8) 0.18237(8) 0.0467(3) Uani
O4 O 0.6286(2) -0.39855(8) 0.02368(9) 0.0530(3) Uani
O5 O 0.2084(2) 0.10123(9) -0.28217(8) 0.0592(3) Uani
O6 O 0.1615(1) 0.06297(7) 0.06533(7) 0.0397(2) Uani
C1 C 0.7650(3) -1.1769(1) 0.5971(2) 0.0661(5) Uani
C2 C 0.8046(2) -1.0609(1) 0.6333(1) 0.0563(4) Uani
C3 C 0.7339(2) -0.9607(1) 0.5514(1) 0.0546(4) Uani
C4 C 0.7858(2) -0.8482(1) 0.5840(1) 0.0508(4) Uani
C5 C 0.7690(2) -0.6554(1) 0.5104(1) 0.0450(4) Uani
C6 C 0.7027(2) -0.5686(1) 0.4190(1) 0.0408(4) Uani
C7 C 0.7341(2) -0.4556(1) 0.4282(1) 0.0503(4) Uani
C8 C 0.6724(2) -0.3705(1) 0.3467(1) 0.0485(4) Uani
C9 C 0.5798(2) -0.4006(1) 0.2568(1) 0.0405(3) Uani
C10 C 0.5467(2) -0.5118(1) 0.2448(1) 0.0511(4) Uani
C11 C 0.6090(2) -0.5963(1) 0.3274(1) 0.0494(4) Uani
C12 C 0.5413(2) -0.3164(1) 0.0686(1) 0.0383(3) Uani
C13 C 0.4535(2) -0.2082(1) 0.0073(1) 0.0350(3) Uani
C14 C 0.3459(2) -0.1195(1) 0.0648(1) 0.0353(3) Uani
C15 C 0.2635(2) -0.0217(1) 0.0026(1) 0.0333(3) Uani
C16 C 0.2855(2) -0.0129(1) -0.1152(1) 0.0348(3) Uani
C17 C 0.3959(2) -0.1037(1) -0.1710(1) 0.0410(3) Uani
C18 C 0.4803(2) -0.2000(1) -0.1108(1) 0.0403(3) Uani
C19 C 0.1948(2) 0.0915(1) -0.1785(1) 0.0400(3) Uani
C20 C 0.0926(2) 0.1815(1) -0.1069(1) 0.0382(3) Uani
C21 C 0.0830(2) 0.1647(1) 0.0109(1) 0.0369(3) Uani
C22 C -0.0085(2) 0.2499(1) 0.0813(1) 0.0462(4) Uani
C23 C -0.0913(2) 0.3540(1) 0.0325(1) 0.0527(4) Uani
C24 C -0.0866(2) 0.3724(1) -0.0848(1) 0.0523(4) Uani
C25 C 0.0032(2) 0.2875(1) -0.1545(1) 0.0464(4) Uani
H1C1 H 0.796(3) -1.239(2) 0.650(2) 0.052(6) Uiso
H2C1 H 0.822(3) -1.195(2) 0.522(2) 0.060(6) Uiso
H3C1 H 0.631(2) -1.174(2) 0.588(2) 0.046(5) Uiso
H1C2 H 0.936(3) -1.067(2) 0.641(2) 0.054(6) Uiso
H2C2 H 0.754(2) -1.044(2) 0.706(2) 0.042(5) Uiso
H1C3 H 0.782(2) -0.980(2) 0.471(1) 0.042(5) Uiso
H2C3 H 0.597(3) -0.950(2) 0.555(2) 0.051(6) Uiso
H1C4 H 0.915(3) -0.854(2) 0.591(2) 0.053(6) Uiso
H2C4 H 0.729(2) -0.819(1) 0.657(1) 0.030(4) Uiso
HC7 H 0.800(3) -0.437(2) 0.496(2) 0.067(6) Uiso
HC8 H 0.695(2) -0.292(1) 0.354(1) 0.035(5) Uiso
HC10 H 0.483(2) -0.531(1) 0.181(1) 0.035(5) Uiso
HC11 H 0.581(3) -0.675(2) 0.324(2) 0.046(5) Uiso
HC14 H 0.323(2) -0.119(1) 0.142(1) 0.015(4) Uiso
HC17 H 0.415(2) -0.098(1) -0.254(1) 0.030(4) Uiso
HC18 H 0.562(2) -0.262(1) -0.151(1) 0.033(5) Uiso
HC22 H -0.011(2) 0.231(2) 0.159(1) 0.035(5) Uiso
HC23 H -0.157(2) 0.414(1) 0.090(1) 0.035(5) Uiso
HC24 H -0.138(3) 0.448(2) -0.116(1) 0.042(5) Uiso
HC25 H 0.013(2) 0.299(1) -0.234(1) 0.029(4) Uiso

loop_
_atom_type_symbol
_atom_type_scat_source
C IntTabIV
H IntTabIV
O IntTabIV

loop_
_geom_angle_atom_site_label_1
_geom_angle_atom_site_label_2
_geom_angle_atom_site_label_3
_geom_angle
_geom_angle_publ_flag
C4 O1 C5 115.65(6) yes
C9 O3 C12 120.31(6) yes
C15 O6 C21 118.89(6) yes
C1 C2 C3 112.92(9) yes
C2 C3 C4 112.18(8) yes
O1 C4 C3 108.26(7) yes
O1 C5 O2 123.13(7) yes
O1 C5 C6 113.37(7) yes
O2 C5 C6 123.50(8) yes
C5 C6 C7 117.92(7) yes
C5 C6 C11 122.51(7) yes
C7 C6 C11 119.56(7) yes
C6 C7 C8 120.40(8) yes
C7 C8 C9 118.73(8) yes
O3 C9 C8 115.45(7) yes
O3 C9 C10 122.01(7) yes
C8 C9 C10 122.38(7) yes
C9 C10 C11 118.31(7) yes
C6 C11 C10 120.61(8) yes
O3 C12 O4 124.66(7) yes
O3 C12 C13 110.64(6) yes
O4 C12 C13 124.70(7) yes
C12 C13 C14 121.27(7) yes
C12 C13 C18 118.05(6) yes
C14 C13 C18 120.67(7) yes
C13 C14 C15 118.77(7) yes
O6 C15 C14 115.42(6) yes
O6 C15 C16 123.17(6) yes
C14 C15 C16 121.41(7) yes
C15 C16 C17 118.57(6) yes
C15 C16 C19 119.99(6) yes
C17 C16 C19 121.43(7) yes
C16 C17 C18 120.73(7) yes
C13 C18 C17 119.82(7) yes
O5 C19 C16 121.81(7) yes
O5 C19 C20 123.51(7) yes
C16 C19 C20 114.66(6) yes
C19 C20 C21 120.49(6) yes
C19 C20 C25 121.35(7) yes
C21 C20 C25 118.16(7) yes
O6 C21 C20 122.61(7) yes
O6 C21 C22 115.57(7) yes
C20 C21 C22 121.82(7) yes
C21 C22 C23 118.76(8) yes
C22 C23 C24 120.64(8) yes
C23 C24 C25 120.48(8) yes
C20 C25 C24 120.10(8) yes
C2 C1 H1C1 114.9(8) no
C2 C1 H2C1 108.8(8) no
C2 C1 H3C1 111.7(7) no
H1C1 C1 H2C1 112.0(10) no
H1C1 C1 H3C1 103.0(10) no
H2C1 C1 H3C1 106.0(10) no
C1 C2 H1C2 108.7(8) no
C1 C2 H2C2 109.6(7) no
C3 C2 H1C2 110.4(8) no
C3 C2 H2C2 109.0(7) no
H1C2 C2 H2C2 106.0(10) no
C2 C3 H1C3 109.8(6) no
C2 C3 H2C3 107.6(7) no
C4 C3 H1C3 108.7(7) no
C4 C3 H2C3 107.5(7) no
H1C3 C3 H2C3 111.0(10) no
O1 C4 H1C4 107.8(8) no
O1 C4 H2C4 107.5(6) no
C3 C4 H1C4 112.9(7) no
C3 C4 H2C4 112.9(6) no
H1C4 C4 H2C4 107.2(9) no
C6 C7 HC7 118.2(8) no
C8 C7 HC7 121.4(8) no
C7 C8 HC8 119.8(7) no
C9 C8 HC8 121.5(6) no
C9 C10 HC10 120.8(6) no
C11 C10 HC10 120.9(6) no
C6 C11 HC11 118.9(7) no
C10 C11 HC11 120.4(7) no
C13 C14 HC14 125.2(6) no
C15 C14 HC14 116.0(6) no
C16 C17 HC17 119.3(6) no
C18 C17 HC17 119.9(6) no
C13 C18 HC18 120.1(6) no
C17 C18 HC18 120.0(6) no
C21 C22 HC22 116.3(7) no
C23 C22 HC22 124.9(7) no
C22 C23 HC23 115.0(6) no
C24 C23 HC23 124.3(6) no
C23 C24 HC24 118.4(7) no
C25 C24 HC24 120.9(7) no
C20 C25 HC25 117.8(6) no
C24 C25 HC25 122.0(6) no

loop_
_geom_bond_atom_site_label_1
_geom_bond_atom_site_label_2
_geom_bond_distance
_geom_bond_publ_flag
O1 C4 1.4550(10) yes
C4 H2C4 0.990(10) no
O1 C5 1.3320(10) yes
C5 C6 1.4870(10) yes
O2 C5 1.2050(10) yes
C6 C7 1.3850(10) yes
O3 C9 1.4040(10) yes
C6 C11 1.3870(10) yes
O3 C12 1.3530(10) yes
C7 C8 1.3860(10) yes
O4 C12 1.1930(10) yes
C7 HC7 1.000(10) no
O5 C19 1.2220(10) yes
C8 C9 1.3760(10) yes
O6 C15 1.3640(10) yes
C8 HC8 0.960(10) no
O6 C21 1.3760(10) yes
C9 C10 1.3740(10) yes
C1 C2 1.5110(10) yes
C10 C11 1.3910(10) yes
C1 H1C1 0.940(10) no
C10 HC10 0.960(10) no
C1 H2C1 0.980(10) no
C11 HC11 0.970(10) no
C1 H3C1 1.020(10) no
C12 C13 1.4920(10) yes
C2 C3 1.5200(10) yes
C13 C14 1.3810(10) yes
C2 H1C2 0.990(10) no
C13 C18 1.3980(10) yes
C2 H2C2 0.930(10) no
C14 C15 1.3950(10) yes
C3 C4 1.4970(10) yes
C14 HC14 0.920(9) no
C3 H1C3 1.020(10) no
C15 C16 1.3910(10) yes
C3 H2C3 1.020(10) no
C16 C17 1.3980(10) yes
C4 H1C4 0.980(10) no
C16 C19 1.4780(10) yes
C17 C18 1.3750(10) yes
C17 HC17 0.980(10) no
C18 HC18 0.990(10) no
C19 C20 1.4640(10) yes
C20 C21 1.3930(10) yes
C20 C25 1.4080(10) yes
C21 C22 1.3880(10) yes
C22 C23 1.3800(10) yes
C22 HC22 0.940(10) no
C23 C24 1.3880(10) yes
C23 HC23 1.040(10) no
C24 C25 1.3770(10) yes
C24 HC24 0.970(10) no
C25 HC25 0.940(10) no

loop_
_geom_torsion_atom_site_label_1
_geom_torsion_atom_site_label_2
_geom_torsion_atom_site_label_3
_geom_torsion_atom_site_label_4
_geom_torsion
_geom_torsion_publ_flag
C5 O1 C4 C3 -178.20(10) no
C18 C13 C14 C15 0.4(2) no
C4 O1 C5 O2 0.82(2) no
C12 C13 C18 C17 177.40(10) no
C4 O1 C5 C6 -178.60(10) yes
C14 C13 C18 C17 -1.4(2) no
C12 O3 C9 C8 129.10(10) yes
C13 C14 C15 O6 -179.10(10) no
C12 O3 C9 C10 -55.4(2) yes
C13 C14 C15 C16 1.0(2) no
C9 O3 C12 O4 -0.9(2) no
O6 C15 C16 C17 178.80(10) no
C9 O3 C12 C13 179.80(10) yes
O6 C15 C16 C19 -0.6(2) no
C21 O6 C15 C14 176.80(10) no
C14 C15 C16 C17 -1.3(2) no
C21 O6 C15 C16 -3.3(2) yes
C14 C15 C16 C19 179.40(10) no
C15 O6 C21 C20 4.8(2) yes
C15 C16 C17 C18 0.2(2) no
C15 O6 C21 C22 -175.70(10) no
C19 C16 C17 C18 179.60(10) no
C1 C2 C3 C4 -175.80(10) no
C15 C16 C19 O5 -178.70(10) no
C2 C3 C4 O1 174.50(10) no
C15 C16 C19 C20 2.8(2) yes
O1 C5 C6 C7 178.20(10) yes
C17 C16 C19 O5 2.0(2) no
O1 C5 C6 C11 -0.6(2) yes
C17 C16 C19 C20 -176.60(10) no
O2 C5 C6 C7 -1.2(2) no
C16 C17 C18 C13 1.1(2) no
O2 C5 C6 C11 -180.00(10) no
O5 C19 C20 C21 -179.9(2) no
C5 C6 C7 C8 -178.80(10) no
O5 C19 C20 C25 -0.5(2) no
C11 C6 C7 C8 0.0(4) no
C16 C19 C20 C21 -1.3(2) yes
C5 C6 C11 C10 178.90(10) no
C16 C19 C20 C25 178.10(10) no
C7 C6 C11 C10 0.1(2) no
C19 C20 C21 O6 -2.5(2) no
C6 C7 C8 C9 0.1(2) no
C19 C20 C21 C22 178.10(10) no
C7 C8 C9 O3 175.30(10) no
C25 C20 C21 O6 178.10(10) no
C7 C8 C9 C10 -0.2(2) no
C25 C20 C21 C22 -1.3(2) no
O3 C9 C10 C11 -175.00(10) no
C19 C20 C25 C24 -177.70(10) no
C8 C9 C10 C11 0.3(2) no
C21 C20 C25 C24 1.7(2) no
C9 C10 C11 C6 -0.2(2) no
O6 C21 C22 C23 -179.70(10) no
O3 C12 C13 C14 -4.4(2) yes
C20 C21 C22 C23 -0.2(2) no
O3 C12 C13 C18 176.80(10) yes
C21 C22 C23 C24 1.4(2) no
O4 C12 C13 C14 176.20(10) no
C22 C23 C24 C25 -0.9(2) no
O4 C12 C13 C18 -2.6(2) no
C23 C24 C25 C20 -0.7(2) no
C12 C13 C14 C15 -178.40(10) no
